data_4114867
loop_
_publ_author_name
'Natalya V. Timosheva'
'A. Chandrasekaran'
'Roberta O. Day'
'Robert R. Holmes'

_publ_section_title
;
 Conversion of Tricoordinate to Hexacoordinate Phosphorus. Formation of a
 Phosphorane-Phosphatrane System1
;
_journal_name_full 'Journal of the American Chemical Society'
_journal_page_first 7035
_journal_page_last 7040
_journal_paper_doi 10.1021/ja012579m
_journal_volume 124
_journal_year 2002
_chemical_formula_sum 'C42 H54 N O3 P'
_chemical_formula_weight 651.83
_chemical_name_systematic
; 
 ? 
;
_space_group_IT_number 2
_symmetry_cell_setting triclinic
_symmetry_space_group_name_Hall '-P 1'
_symmetry_space_group_name_H-M 'P -1'
_atom_sites_solution_hydrogens geom
_atom_sites_solution_primary direct
_atom_sites_solution_secondary difmap
_audit_creation_method SHELXL-97
_cell_angle_alpha 107.1218(11)
_cell_angle_beta 94.5036(10)
_cell_angle_gamma 95.8229(8)
_cell_formula_units_Z 2
_cell_length_a 9.4521(2)
_cell_length_b 12.6281(2)
_cell_length_c 17.1232(4)
_cell_measurement_temperature 293(2)
_cell_measurement_theta_max 25.03
_cell_measurement_theta_min 4.08
_cell_volume 1930.53(7)
_computing_structure_refinement 'SHELXL-97 (Sheldrick, 1997)'
_computing_structure_solution 'SHELXS-97 (Sheldrick, 1990)'
_diffrn_ambient_temperature 293(2)
_diffrn_measured_fraction_theta_full 0.990
_diffrn_measured_fraction_theta_max 0.990
_diffrn_measurement_device_type 'Nonius KappaCCD area detector'
_diffrn_radiation_monochromator graphite
_diffrn_radiation_source 'fine-focus sealed tube'
_diffrn_radiation_type MoK\a
_diffrn_radiation_wavelength 0.71073
_diffrn_reflns_av_R_equivalents 0.0269
_diffrn_reflns_av_sigmaI/netI 0.0436
_diffrn_reflns_limit_h_max 11
_diffrn_reflns_limit_h_min -11
_diffrn_reflns_limit_k_max 14
_diffrn_reflns_limit_k_min -15
_diffrn_reflns_limit_l_max 20
_diffrn_reflns_limit_l_min -20
_diffrn_reflns_number 12218
_diffrn_reflns_theta_full 25.03
_diffrn_reflns_theta_max 25.03
_diffrn_reflns_theta_min 4.09
_exptl_absorpt_coefficient_mu 0.108
_exptl_absorpt_correction_T_max 0.9735
_exptl_absorpt_correction_T_min 0.9479
_exptl_crystal_colour colorless
_exptl_crystal_density_diffrn 1.121
_exptl_crystal_F_000 704
_exptl_crystal_size_max 0.50
_exptl_crystal_size_mid 0.25
_exptl_crystal_size_min 0.25
_refine_diff_density_max 0.144
_refine_diff_density_min -0.232
_refine_diff_density_rms 0.034
_refine_ls_extinction_method none
_refine_ls_goodness_of_fit_ref 1.020
_refine_ls_hydrogen_treatment mixed
_refine_ls_matrix_type full
_refine_ls_number_parameters 428
_refine_ls_number_reflns 6758
_refine_ls_number_restraints 0
_refine_ls_restrained_S_all 1.020
_refine_ls_R_factor_all 0.0705
_refine_ls_R_factor_gt 0.0474
_refine_ls_shift/su_max 0.000
_refine_ls_shift/su_mean 0.000
_refine_ls_structure_factor_coef Fsqd
_refine_ls_weighting_details 'calc w=1/[\s^2^(Fo^2^)+(0.0467P)^2^+0.7010P] where P=(Fo^2^+2Fc^2^)/3'
_refine_ls_weighting_scheme calc
_refine_ls_wR_factor_gt 0.1092
_refine_ls_wR_factor_ref 0.1229
_reflns_number_gt 5021
_reflns_number_total 6758
_reflns_threshold_expression >2sigma(I)
_cod_data_source_file ja012579m_1.cif
_cod_data_source_block ntp2(1)
_cod_database_code 4114867

loop_
_symmetry_equiv_pos_as_xyz
'x, y, z'
'-x, -y, -z'

loop_
_atom_site_label
_atom_site_type_symbol
_atom_site_fract_x
_atom_site_fract_y
_atom_site_fract_z
_atom_site_U_iso_or_equiv
_atom_site_adp_type
_atom_site_occupancy
_atom_site_symmetry_multiplicity
_atom_site_calc_flag
_atom_site_refinement_flags
P P 0.02509(6) 0.63963(4) 0.65897(3) 0.04518(15) Uani 1 1 d .
O1 O 0.05906(14) 0.69226(11) 0.75933(8) 0.0472(3) Uani 1 1 d .
O2 O 0.01603(13) 0.75619(11) 0.63425(8) 0.0450(3) Uani 1 1 d .
O3 O 0.64283(16) 0.93128(12) 0.77286(9) 0.0540(4) Uani 1 1 d .
N N 0.36798(16) 0.87526(13) 0.71509(9) 0.0429(4) Uani 1 1 d .
H1 H 0.549(3) 0.890(2) 0.7498(17) 0.094(9) Uiso 1 1 d .
C1 C 0.1883(2) 0.70182(17) 0.80859(11) 0.0441(5) Uani 1 1 d .
C2 C 0.2091(2) 0.62239(18) 0.85001(12) 0.0509(5) Uani 1 1 d .
C3 C 0.3366(2) 0.6424(2) 0.90161(14) 0.0602(6) Uani 1 1 d .
H3 H 0.3550 0.5902 0.9284 0.072 Uiso 1 1 calc R
C4 C 0.4376(2) 0.7350(2) 0.91549(13) 0.0599(6) Uani 1 1 d .
C5 C 0.4093(2) 0.81244(19) 0.87572(12) 0.0532(5) Uani 1 1 d .
H5 H 0.4743 0.8766 0.8856 0.064 Uiso 1 1 calc R
C6 C 0.2860(2) 0.79711(17) 0.82127(11) 0.0436(5) Uani 1 1 d .
C7 C 0.2678(2) 0.88402(16) 0.77830(12) 0.0445(5) Uani 1 1 d .
H7A H 0.1701 0.8734 0.7525 0.053 Uiso 1 1 calc R
H7B H 0.2861 0.9580 0.8182 0.053 Uiso 1 1 calc R
C8 C 0.3324(2) 0.77474(17) 0.64274(11) 0.0439(5) Uani 1 1 d .
H8A H 0.2899 0.7144 0.6612 0.053 Uiso 1 1 calc R
H8B H 0.4212 0.7534 0.6219 0.053 Uiso 1 1 calc R
C9 C 0.2326(2) 0.78331(16) 0.57184(11) 0.0425(4) Uani 1 1 d .
C10 C 0.2953(2) 0.80031(17) 0.50490(12) 0.0497(5) Uani 1 1 d .
H10 H 0.3942 0.8039 0.5058 0.060 Uiso 1 1 calc R
C11 C 0.2171(2) 0.81198(18) 0.43742(12) 0.0542(5) Uani 1 1 d .
C12 C 0.0714(2) 0.81254(19) 0.44019(12) 0.0555(5) Uani 1 1 d .
H12 H 0.0178 0.8238 0.3961 0.067 Uiso 1 1 calc R
C13 C -0.0001(2) 0.79728(17) 0.50471(12) 0.0472(5) Uani 1 1 d .
C14 C 0.0839(2) 0.77741(16) 0.56924(11) 0.0423(4) Uani 1 1 d .
C15 C 0.3963(2) 0.97973(17) 0.69392(13) 0.0510(5) Uani 1 1 d .
H15A H 0.3063 1.0076 0.6854 0.061 Uiso 1 1 calc R
H15B H 0.4392 0.9642 0.6428 0.061 Uiso 1 1 calc R
C16 C 0.4950(2) 1.06897(16) 0.76026(11) 0.0436(5) Uani 1 1 d .
C17 C 0.4720(2) 1.17968(18) 0.78102(13) 0.0506(5) Uani 1 1 d .
H17 H 0.3886 1.1983 0.7587 0.061 Uiso 1 1 calc R
C18 C 0.5707(2) 1.26354(18) 0.83444(14) 0.0529(5) Uani 1 1 d .
C19 C 0.6907(2) 1.23213(17) 0.86905(13) 0.0517(5) Uani 1 1 d .
H19 H 0.7567 1.2879 0.9055 0.062 Uiso 1 1 calc R
C20 C 0.7180(2) 1.12198(16) 0.85244(12) 0.0450(5) Uani 1 1 d .
C21 C 0.6183(2) 1.04086(16) 0.79553(12) 0.0423(4) Uani 1 1 d .
C22 C -0.1646(2) 0.60223(17) 0.66221(13) 0.0486(5) Uani 1 1 d .
C23 C -0.2293(3) 0.4987(2) 0.61301(18) 0.0739(7) Uani 1 1 d .
H23 H -0.1761 0.4506 0.5787 0.089 Uiso 1 1 calc R
C24 C -0.3728(3) 0.4661(2) 0.6144(2) 0.1050(12) Uani 1 1 d .
H24 H -0.4157 0.3962 0.5809 0.126 Uiso 1 1 calc R
C25 C -0.4519(3) 0.5354(2) 0.6646(2) 0.0922(10) Uani 1 1 d .
H25 H -0.5486 0.5129 0.6650 0.111 Uiso 1 1 calc R
C26 C -0.3899(3) 0.6381(2) 0.71435(17) 0.0687(7) Uani 1 1 d .
H26 H -0.4438 0.6851 0.7490 0.082 Uiso 1 1 calc R
C27 C -0.2469(2) 0.67151(19) 0.71296(14) 0.0554(5) Uani 1 1 d .
H27 H -0.2050 0.7416 0.7466 0.066 Uiso 1 1 calc R
C28 C 0.1003(3) 0.5191(2) 0.84132(15) 0.0649(6) Uani 1 1 d .
C29 C -0.1624(2) 0.8013(2) 0.50206(14) 0.0623(6) Uani 1 1 d .
C30 C 0.8495(2) 1.09036(18) 0.89433(14) 0.0560(5) Uani 1 1 d .
C31 C 0.5741(3) 0.7506(3) 0.97228(19) 0.0950(10) Uani 1 1 d .
H31A H 0.5749 0.6888 0.9941 0.143 Uiso 0.50 1 calc PR
H31B H 0.5791 0.8188 1.0166 0.143 Uiso 0.50 1 calc PR
H31C H 0.6550 0.7542 0.9422 0.143 Uiso 0.50 1 calc PR
H31D H 0.6311 0.8191 0.9745 0.143 Uiso 0.50 1 calc PR
H31E H 0.6270 0.6891 0.9519 0.143 Uiso 0.50 1 calc PR
H31F H 0.5510 0.7537 1.0264 0.143 Uiso 0.50 1 calc PR
C32 C 0.2882(3) 0.8234(3) 0.36395(16) 0.0817(8) Uani 1 1 d .
H32A H 0.2174 0.8304 0.3230 0.122 Uiso 0.50 1 calc PR
H32B H 0.3340 0.7584 0.3414 0.122 Uiso 0.50 1 calc PR
H32C H 0.3583 0.8886 0.3806 0.122 Uiso 0.50 1 calc PR
H32D H 0.3891 0.8212 0.3737 0.122 Uiso 0.50 1 calc PR
H32E H 0.2725 0.8932 0.3553 0.122 Uiso 0.50 1 calc PR
H32F H 0.2481 0.7630 0.3161 0.122 Uiso 0.50 1 calc PR
C33 C 0.5491(3) 1.3851(2) 0.85452(19) 0.0808(8) Uani 1 1 d .
H33A H 0.4608 1.3914 0.8254 0.121 Uiso 0.50 1 calc PR
H33B H 0.6271 1.4256 0.8383 0.121 Uiso 0.50 1 calc PR
H33C H 0.5454 1.4157 0.9126 0.121 Uiso 0.50 1 calc PR
H33D H 0.6281 1.4304 0.8922 0.121 Uiso 0.50 1 calc PR
H33E H 0.4618 1.3962 0.8792 0.121 Uiso 0.50 1 calc PR
H33F H 0.5435 1.4061 0.8049 0.121 Uiso 0.50 1 calc PR
C34 C 0.0957(4) 0.4354(2) 0.75556(18) 0.0919(9) Uani 1 1 d .
H34A H 0.0277 0.3713 0.7504 0.138 Uiso 1 1 calc R
H34B H 0.1888 0.4127 0.7478 0.138 Uiso 1 1 calc R
H34C H 0.0679 0.4699 0.7147 0.138 Uiso 1 1 calc R
C35 C -0.0492(3) 0.5512(2) 0.85736(17) 0.0796(8) Uani 1 1 d .
H35A H -0.0444 0.6040 0.9112 0.119 Uiso 1 1 calc R
H35B H -0.1132 0.4855 0.8541 0.119 Uiso 1 1 calc R
H35C H -0.0837 0.5841 0.8169 0.119 Uiso 1 1 calc R
C36 C 0.1429(4) 0.4594(3) 0.9046(2) 0.0987(10) Uani 1 1 d .
H36A H 0.1466 0.5099 0.9592 0.148 Uiso 1 1 calc R
H36B H 0.2352 0.4355 0.8960 0.148 Uiso 1 1 calc R
H36C H 0.0733 0.3956 0.8979 0.148 Uiso 1 1 calc R
C37 C -0.2395(3) 0.6832(3) 0.48271(19) 0.0942(10) Uani 1 1 d .
H37A H -0.3409 0.6853 0.4805 0.141 Uiso 1 1 calc R
H37B H -0.2092 0.6516 0.5249 0.141 Uiso 1 1 calc R
H37C H -0.2169 0.6381 0.4306 0.141 Uiso 1 1 calc R
C38 C -0.2007(3) 0.8764(3) 0.58348(17) 0.0853(9) Uani 1 1 d .
H38A H -0.3024 0.8778 0.5801 0.128 Uiso 1 1 calc R
H38B H -0.1529 0.9508 0.5941 0.128 Uiso 1 1 calc R
H38C H -0.1710 0.8477 0.6273 0.128 Uiso 1 1 calc R
C39 C -0.2173(3) 0.8506(3) 0.43499(19) 0.0982(10) Uani 1 1 d .
H39A H -0.3188 0.8516 0.4346 0.147 Uiso 1 1 calc R
H39B H -0.1969 0.8056 0.3823 0.147 Uiso 1 1 calc R
H39C H -0.1705 0.9255 0.4462 0.147 Uiso 1 1 calc R
C40 C 0.8012(3) 1.0071(2) 0.93988(18) 0.0818(8) Uani 1 1 d .
H40A H 0.7463 0.9418 0.9015 0.123 Uiso 1 1 calc R
H40B H 0.7433 1.0414 0.9815 0.123 Uiso 1 1 calc R
H40C H 0.8837 0.9862 0.9651 0.123 Uiso 1 1 calc R
C41 C 0.9362(3) 1.1912(2) 0.95909(18) 0.0793(8) Uani 1 1 d .
H41A H 0.9692 1.2458 0.9334 0.119 Uiso 1 1 calc R
H41B H 1.0170 1.1676 0.9840 0.119 Uiso 1 1 calc R
H41C H 0.8770 1.2234 1.0005 0.119 Uiso 1 1 calc R
C42 C 0.9474(3) 1.0394(3) 0.83068(19) 0.0945(10) Uani 1 1 d .
H42A H 0.9770 1.0922 0.8028 0.142 Uiso 1 1 calc R
H42B H 0.8967 0.9729 0.7915 0.142 Uiso 1 1 calc R
H42C H 1.0300 1.0210 0.8577 0.142 Uiso 1 1 calc R

loop_
_atom_site_aniso_label
_atom_site_aniso_U_11
_atom_site_aniso_U_22
_atom_site_aniso_U_33
_atom_site_aniso_U_23
_atom_site_aniso_U_13
_atom_site_aniso_U_12
P 0.0387(3) 0.0492(3) 0.0450(3) 0.0110(2) 0.0059(2) 0.0028(2)
O1 0.0397(7) 0.0575(8) 0.0425(7) 0.0154(6) 0.0030(6) -0.0010(6)
O2 0.0390(7) 0.0554(8) 0.0428(7) 0.0173(6) 0.0080(6) 0.0065(6)
O3 0.0435(8) 0.0458(8) 0.0653(9) 0.0081(7) -0.0008(7) 0.0042(7)
N 0.0378(9) 0.0489(9) 0.0413(9) 0.0161(7) 0.0026(7) -0.0023(7)
C1 0.0381(11) 0.0555(12) 0.0381(10) 0.0142(9) 0.0055(8) 0.0033(9)
C2 0.0511(12) 0.0591(13) 0.0464(12) 0.0221(10) 0.0100(10) 0.0030(10)
C3 0.0545(14) 0.0807(16) 0.0579(14) 0.0396(12) 0.0080(11) 0.0099(12)
C4 0.0452(12) 0.0908(17) 0.0504(13) 0.0349(12) 0.0031(10) 0.0010(12)
C5 0.0440(12) 0.0707(14) 0.0444(11) 0.0217(10) 0.0040(9) -0.0064(10)
C6 0.0398(11) 0.0546(12) 0.0359(10) 0.0133(9) 0.0072(8) 0.0024(9)
C7 0.0388(11) 0.0479(11) 0.0436(11) 0.0112(9) 0.0032(8) 0.0007(9)
C8 0.0342(10) 0.0531(12) 0.0437(11) 0.0133(9) 0.0061(8) 0.0049(8)
C9 0.0396(11) 0.0469(11) 0.0379(10) 0.0089(8) 0.0045(8) 0.0037(8)
C10 0.0443(11) 0.0571(13) 0.0453(11) 0.0114(9) 0.0112(9) 0.0039(9)
C11 0.0605(14) 0.0609(13) 0.0413(11) 0.0150(10) 0.0116(10) 0.0057(11)
C12 0.0616(14) 0.0655(14) 0.0382(11) 0.0164(10) -0.0006(10) 0.0067(11)
C13 0.0452(11) 0.0535(12) 0.0395(11) 0.0109(9) 0.0009(9) 0.0036(9)
C14 0.0416(11) 0.0474(11) 0.0344(10) 0.0080(8) 0.0057(8) 0.0026(8)
C15 0.0466(12) 0.0578(13) 0.0495(12) 0.0234(10) -0.0024(9) -0.0041(10)
C16 0.0407(11) 0.0507(12) 0.0413(11) 0.0191(9) 0.0051(8) -0.0009(9)
C17 0.0448(12) 0.0581(13) 0.0562(13) 0.0280(10) 0.0061(10) 0.0083(10)
C18 0.0555(13) 0.0470(12) 0.0584(13) 0.0184(10) 0.0103(11) 0.0077(10)
C19 0.0515(13) 0.0468(12) 0.0517(12) 0.0106(9) 0.0022(10) -0.0017(9)
C20 0.0397(11) 0.0478(11) 0.0462(11) 0.0131(9) 0.0054(9) 0.0025(9)
C21 0.0387(10) 0.0436(11) 0.0445(11) 0.0133(8) 0.0073(8) 0.0037(8)
C22 0.0417(11) 0.0481(12) 0.0533(12) 0.0133(9) 0.0033(9) 0.0018(9)
C23 0.0475(13) 0.0546(14) 0.100(2) -0.0033(13) 0.0027(13) 0.0009(11)
C24 0.0486(16) 0.0599(16) 0.172(3) -0.0070(19) -0.0008(18) -0.0122(13)
C25 0.0402(14) 0.0716(18) 0.160(3) 0.0301(19) 0.0139(17) -0.0018(13)
C26 0.0487(14) 0.0721(16) 0.0895(18) 0.0257(14) 0.0193(13) 0.0147(12)
C27 0.0485(13) 0.0546(13) 0.0601(13) 0.0135(10) 0.0080(10) 0.0037(10)
C28 0.0694(16) 0.0626(14) 0.0655(15) 0.0297(12) 0.0051(12) -0.0072(12)
C29 0.0440(12) 0.0909(18) 0.0545(13) 0.0277(12) -0.0023(10) 0.0104(12)
C30 0.0435(12) 0.0532(13) 0.0648(14) 0.0117(11) -0.0037(10) 0.0029(10)
C31 0.0582(16) 0.151(3) 0.092(2) 0.075(2) -0.0160(15) -0.0095(17)
C32 0.089(2) 0.111(2) 0.0566(15) 0.0368(15) 0.0281(14) 0.0190(17)
C33 0.0817(19) 0.0535(15) 0.107(2) 0.0242(14) 0.0033(16) 0.0145(13)
C34 0.125(3) 0.0583(16) 0.086(2) 0.0187(14) 0.0097(18) -0.0038(16)
C35 0.0633(16) 0.097(2) 0.0791(18) 0.0372(15) 0.0103(14) -0.0208(14)
C36 0.099(2) 0.102(2) 0.113(2) 0.074(2) -0.0004(19) -0.0159(18)
C37 0.0568(16) 0.120(3) 0.093(2) 0.0312(18) -0.0167(15) -0.0211(16)
C38 0.0638(17) 0.124(2) 0.0789(18) 0.0347(17) 0.0147(14) 0.0434(17)
C39 0.0645(18) 0.165(3) 0.085(2) 0.065(2) -0.0007(15) 0.0326(19)
C40 0.0717(18) 0.0802(18) 0.096(2) 0.0422(16) -0.0247(15) 0.0010(14)
C41 0.0655(16) 0.0656(16) 0.093(2) 0.0156(14) -0.0264(14) -0.0027(13)
C42 0.0493(15) 0.111(2) 0.105(2) 0.0025(18) 0.0041(15) 0.0216(15)

loop_
_atom_type_symbol
_atom_type_description
_atom_type_scat_dispersion_real
_atom_type_scat_dispersion_imag
_atom_type_scat_source
C C 0.0033 0.0016 'International Tables Vol C Tables 4.2.6.8 and 6.1.1.4'
H H 0.0000 0.0000 'International Tables Vol C Tables 4.2.6.8 and 6.1.1.4'
N N 0.0061 0.0033 'International Tables Vol C Tables 4.2.6.8 and 6.1.1.4'
O O 0.0106 0.0060 'International Tables Vol C Tables 4.2.6.8 and 6.1.1.4'
P P 0.1023 0.0942 'International Tables Vol C Tables 4.2.6.8 and 6.1.1.4'

loop_
_geom_angle_atom_site_label_1
_geom_angle_atom_site_label_2
_geom_angle_atom_site_label_3
_geom_angle
_geom_angle_publ_flag
O1 P O2 99.71(7) y
O1 P C22 93.64(8) y
O2 P C22 98.48(8) y
C1 O1 P 128.19(12) y
C14 O2 P 122.40(12) y
C15 N C8 113.69(15) ?
C15 N C7 112.49(16) ?
C8 N C7 114.31(14) ?
C6 C1 O1 117.72(17) ?
C6 C1 C2 122.14(18) ?
O1 C1 C2 119.81(17) ?
C3 C2 C1 115.86(19) ?
C3 C2 C28 120.2(2) ?
C1 C2 C28 123.90(19) ?
C4 C3 C2 124.1(2) ?
C5 C4 C3 117.6(2) ?
C5 C4 C31 121.4(2) ?
C3 C4 C31 121.0(2) ?
C4 C5 C6 121.8(2) ?
C1 C6 C5 118.36(19) ?
C1 C6 C7 123.81(17) ?
C5 C6 C7 117.82(17) ?
N C7 C6 110.21(16) ?
N C8 C9 117.36(16) ?
C10 C9 C14 117.91(18) ?
C10 C9 C8 116.92(17) ?
C14 C9 C8 125.16(16) ?
C11 C10 C9 122.7(2) ?
C10 C11 C12 117.02(19) ?
C10 C11 C32 121.1(2) ?
C12 C11 C32 121.9(2) ?
C11 C12 C13 124.1(2) ?
C12 C13 C14 116.26(19) ?
C12 C13 C29 119.79(18) ?
C14 C13 C29 123.95(18) ?
C9 C14 O2 119.64(17) ?
C9 C14 C13 121.63(17) ?
O2 C14 C13 118.66(17) ?
N C15 C16 112.41(16) ?
C17 C16 C21 119.22(18) ?
C17 C16 C15 120.95(19) ?
C21 C16 C15 119.56(18) ?
C16 C17 C18 121.3(2) ?
C19 C18 C17 117.7(2) ?
C19 C18 C33 120.8(2) ?
C17 C18 C33 121.5(2) ?
C18 C19 C20 123.7(2) ?
C19 C20 C21 116.41(19) ?
C19 C20 C30 122.10(18) ?
C21 C20 C30 121.49(18) ?
O3 C21 C16 119.00(17) ?
O3 C21 C20 119.46(18) ?
C16 C21 C20 121.54(18) ?
C23 C22 C27 118.3(2) ?
C23 C22 P 118.33(17) ?
C27 C22 P 123.33(16) ?
C22 C23 C24 120.3(2) ?
C25 C24 C23 120.5(2) ?
C24 C25 C26 120.2(2) ?
C25 C26 C27 119.6(2) ?
C26 C27 C22 121.0(2) ?
C34 C28 C35 110.5(2) ?
C34 C28 C2 109.7(2) ?
C35 C28 C2 111.6(2) ?
C34 C28 C36 107.5(2) ?
C35 C28 C36 106.2(2) ?
C2 C28 C36 111.2(2) ?
C37 C29 C38 110.6(2) ?
C37 C29 C13 109.2(2) ?
C38 C29 C13 111.14(19) ?
C37 C29 C39 108.0(2) ?
C38 C29 C39 106.3(2) ?
C13 C29 C39 111.4(2) ?
C42 C30 C41 108.2(2) ?
C42 C30 C20 110.2(2) ?
C41 C30 C20 112.21(19) ?
C42 C30 C40 110.3(2) ?
C41 C30 C40 106.3(2) ?
C20 C30 C40 109.56(18) ?

loop_
_geom_bond_atom_site_label_1
_geom_bond_atom_site_label_2
_geom_bond_distance
_geom_bond_publ_flag
P O1 1.6418(14) y
P O2 1.6553(14) y
P C22 1.816(2) y
O1 C1 1.402(2) y
O2 C14 1.405(2) y
O3 C21 1.372(2) y
N C15 1.473(3) ?
N C8 1.477(2) ?
N C7 1.480(2) ?
C1 C6 1.392(3) ?
C1 C2 1.409(3) ?
C2 C3 1.392(3) ?
C2 C28 1.539(3) ?
C3 C4 1.382(3) ?
C4 C5 1.381(3) ?
C4 C31 1.513(3) ?
C5 C6 1.393(3) ?
C6 C7 1.507(3) ?
C8 C9 1.515(3) ?
C9 C10 1.392(3) ?
C9 C14 1.396(3) ?
C10 C11 1.375(3) ?
C11 C12 1.382(3) ?
C11 C32 1.508(3) ?
C12 C13 1.389(3) ?
C13 C14 1.407(3) ?
C13 C29 1.537(3) ?
C15 C16 1.516(3) ?
C16 C17 1.382(3) ?
C16 C21 1.397(3) ?
C17 C18 1.387(3) ?
C18 C19 1.385(3) ?
C18 C33 1.511(3) ?
C19 C20 1.391(3) ?
C20 C21 1.400(3) ?
C20 C30 1.532(3) ?
C22 C23 1.379(3) ?
C22 C27 1.387(3) ?
C23 C24 1.382(4) ?
C24 C25 1.362(4) ?
C25 C26 1.366(4) ?
C26 C27 1.379(3) ?
C28 C34 1.531(4) ?
C28 C35 1.532(4) ?
C28 C36 1.543(3) ?
C29 C37 1.522(4) ?
C29 C38 1.531(4) ?
C29 C39 1.539(3) ?
C30 C42 1.524(3) ?
C30 C41 1.528(3) ?
C30 C40 1.537(3) ?
